data_7703413
loop_
_publ_author_name
'Benjamin, Helen'
'Zheng, Yonghao'
'Kozhevnikov, Valery N.'
'Siddle, Jamie S.'
'O'Driscoll, Luke J'
'Fox, Mark A.'
'Batsanov, Andrei S.'
'Griffiths, Gareth C.'
'Dias, Fernando B.'
'Monkman, Andrew P.'
'Bryce, Martin R.'

_publ_section_title
;
 Unusual dual-emissive heteroleptic iridium complexes incorporating TADF
 cyclometalating ligands.
;
_journal_issue 7
_journal_name_full 'Dalton transactions (Cambridge, England : 2003)'
_journal_page_first 2190
_journal_page_last 2208
_journal_paper_doi 10.1039/c9dt04672k
_journal_volume 49
_journal_year 2020
_chemical_formula_moiety 'C44 H34 F4 Ir N5 O2, 1.5(C6 H14)'
_chemical_formula_sum 'C53 H55 F4 Ir N5 O2'
_chemical_formula_weight 1062.22
_space_group_crystal_system triclinic
_space_group_IT_number 2
_space_group_name_Hall '-P 1'
_space_group_name_H-M_alt 'P -1'
_atom_sites_solution_hydrogens difmap
_atom_sites_solution_primary heavy
_atom_sites_solution_secondary difmap
_audit_creation_date 2019-11-14
_audit_creation_method
;
Olex2 1.3-alpha
(compiled 2019.10.31 svn.r3677 for OlexSys, GUI svn.r5972)
;
_audit_update_record
;
2019-11-14 deposited with the CCDC.	2020-01-23 downloaded from the CCDC.
;
_cell_angle_alpha 60.9714(6)
_cell_angle_beta 80.3094(7)
_cell_angle_gamma 68.9999(6)
_cell_formula_units_Z 2
_cell_length_a 12.7257(3)
_cell_length_b 14.9871(3)
_cell_length_c 15.3105(3)
_cell_measurement_reflns_used 7131
_cell_measurement_temperature 120
_cell_measurement_theta_max 30.00
_cell_measurement_theta_min 2.30
_cell_volume 2383.58(9)
_computing_cell_refinement 'SAINT version 6.45A (Bruker, 2003)'
_computing_data_collection 'SMART version 5.625 (Bruker, 2001)'
_computing_data_reduction 'SAINT version 6.45A (Bruker, 2003)'
_computing_molecular_graphics 'Olex2 1.3-alpha (Dolomanov et al., 2009)'
_computing_publication_material 'Olex2 1.3-alpha (Dolomanov et al., 2009)'
_computing_structure_refinement 'SHELXL 2018/3 (Sheldrick, 2015)'
_computing_structure_solution 'SHELXS  (Sheldrick, 2008)'
_diffrn_ambient_temperature 120
_diffrn_detector 'CCD area detector'
_diffrn_detector_area_resol_mean 5.6
_diffrn_detector_type 'Bruker SMART CCD 6000 area detector'
_diffrn_measured_fraction_theta_full 0.999
_diffrn_measured_fraction_theta_max 0.998
_diffrn_measurement_device 'three-circle diffractometer'
_diffrn_measurement_device_type 'Bruker SMART 6000'
_diffrn_measurement_method '\w scans'
_diffrn_radiation_monochromator graphite
_diffrn_radiation_probe x-ray
_diffrn_radiation_type MoK\a
_diffrn_radiation_wavelength 0.71073
_diffrn_reflns_av_R_equivalents 0.0353
_diffrn_reflns_av_unetI/netI 0.0360
_diffrn_reflns_Laue_measured_fraction_full 0.999
_diffrn_reflns_Laue_measured_fraction_max 0.998
_diffrn_reflns_limit_h_max 17
_diffrn_reflns_limit_h_min -17
_diffrn_reflns_limit_k_max 21
_diffrn_reflns_limit_k_min -21
_diffrn_reflns_limit_l_max 21
_diffrn_reflns_limit_l_min -21
_diffrn_reflns_number 43033
_diffrn_reflns_point_group_measured_fraction_full 0.999
_diffrn_reflns_point_group_measured_fraction_max 0.998
_diffrn_reflns_theta_full 30.000
_diffrn_reflns_theta_max 30.006
_diffrn_reflns_theta_min 1.641
_diffrn_source 'sealed X-ray tube'
_diffrn_source_current 40.0
_diffrn_source_power 2.0
_diffrn_source_target Mo
_diffrn_source_voltage 50.0
_exptl_absorpt_coefficient_mu 2.862
_exptl_absorpt_correction_T_max 0.7459
_exptl_absorpt_correction_T_min 0.4919
_exptl_absorpt_correction_type multi-scan
_exptl_absorpt_process_details
;
 SADABS-2006/1 (Krause et al., 2015) was used for absorption correction. 
  R(int) was 0.0679 before and 0.0331 after correction. The Ratio 
  of minimum to maximum transmission is 0.6595. The \l/2 correction 
  factor is 0.0015.
;
_exptl_crystal_colour yellow
_exptl_crystal_colour_primary yellow
_exptl_crystal_density_diffrn 1.480
_exptl_crystal_density_method 'not measured'
_exptl_crystal_description block
_exptl_crystal_F_000 1074
_exptl_crystal_preparation Luminescent
_exptl_crystal_size_max 0.23
_exptl_crystal_size_mid 0.13
_exptl_crystal_size_min 0.08
_refine_diff_density_max 2.497
_refine_diff_density_min -0.788
_refine_diff_density_rms 0.094
_refine_ls_extinction_method none
_refine_ls_goodness_of_fit_ref 1.064
_refine_ls_hydrogen_treatment refU
_refine_ls_matrix_type full
_refine_ls_number_parameters 533
_refine_ls_number_reflns 13912
_refine_ls_number_restraints 0
_refine_ls_restrained_S_all 1.064
_refine_ls_R_factor_all 0.0322
_refine_ls_R_factor_gt 0.0264
_refine_ls_shift/su_max 0.002
_refine_ls_shift/su_mean 0.000
_refine_ls_structure_factor_coef Fsqd
_refine_ls_weighting_details 'w=1/[\s^2^(Fo^2^)+(0.0381P)^2^+0.0857P] where P=(Fo^2^+2Fc^2^)/3'
_refine_ls_weighting_scheme calc
_refine_ls_wR_factor_gt 0.0676
_refine_ls_wR_factor_ref 0.0700
_reflns_Friedel_coverage 0.000
_reflns_number_gt 12254
_reflns_number_total 13912
_reflns_threshold_expression 'I > 2\s(I)'
_cod_data_source_file c9dt04672k2.cif
_cod_data_source_block 2_09s337
_cod_depositor_comments 'Adding full bibliography for 7703413--7703414.cif.'
_cod_database_code 7703413
_shelx_shelxl_version_number 2018/3
_shelx_space_group_comment
;
The symmetry employed for this shelxl refinement is uniquely defined
by the following loop, which should always be used as a source of
symmetry information in preference to the above space-group names.
They are only intended as comments.
;
_olex2_refinement_description
;
1. Others
 Uiso(H20A)=Uiso(H20B)=Uiso(H20C)=FVAR(1)
 Uiso(H19A)=Uiso(H19B)=Uiso(H19C)=FVAR(2)
 Uiso(H18A)=Uiso(H18B)=Uiso(H18C)=FVAR(3)
 Uiso(H40A)=Uiso(H40B)=Uiso(H40C)=FVAR(4)
 Uiso(H39A)=Uiso(H39B)=Uiso(H39C)=FVAR(5)
 Uiso(H38A)=Uiso(H38B)=Uiso(H38C)=FVAR(6)
2.a Riding coordinates:
 C2(H2), C8(H8), C10(H10), C11(H11), C14(H14), C16(H16), C22(H22), C28(H28),
 C30(H30), C31(H31), C34(H34), C36(H36), C43(H43), C44(H44), C45(H45), C46(H46)
2.b Rotating group:
 C18(H18A,H18B,H18C), C19(H19A,H19B,H19C), C20(H20A,H20B,H20C), C38(H38A,H38B,
 H38C), C39(H39A,H39B,H39C), C40(H40A,H40B,H40C)
;
_smtbx_masks_special_details
;
A solvent mask was calculated (Rees et al., 2005) and 151 electrons were 
found in the volume of 705\%A^3^ in 1 void per unit cell. This is consistent 
with the presence of 1.5 molecules of hexane (C~6~H~14~) per Formula Unit, 
which account for 150 electrons per unit cell.
;
_smtbx_masks_void_probe_radius 1.2
_smtbx_masks_void_truncation_radius 1.2
_olex2_diffrn_ambient_temperature_device 'Oxford Cryosystems'
_olex2_submission_special_instructions 'No special instructions were received'

loop_
_space_group_symop_operation_xyz
'x, y, z'
'-x, -y, -z'

loop_
_atom_site_label
_atom_site_type_symbol
_atom_site_fract_x
_atom_site_fract_y
_atom_site_fract_z
_atom_site_U_iso_or_equiv
_atom_site_adp_type
_atom_site_occupancy
_atom_site_site_symmetry_order
_atom_site_calc_flag
_atom_site_refinement_flags_posn
_atom_site_refinement_flags_adp
Ir Ir 0.36991(2) 0.28286(2) 0.18055(2) 0.02573(3) Uani 1 1 d . .
F1 F 0.03349(15) 0.21657(16) 0.07058(16) 0.0595(5) Uani 1 1 d . .
F2 F -0.05852(14) 0.50617(15) 0.11877(16) 0.0589(5) Uani 1 1 d . .
F3 F 0.27701(18) 0.13097(15) 0.57496(13) 0.0614(5) Uani 1 1 d . .
F4 F 0.43410(17) -0.11259(12) 0.46313(12) 0.0509(4) Uani 1 1 d . .
O1 O 0.40727(15) 0.37896(13) 0.03135(12) 0.0328(4) Uani 1 1 d . .
O2 O 0.54554(18) 0.43258(15) -0.06832(14) 0.0445(5) Uani 1 1 d . .
N1 N 0.28395(17) 0.41836(15) 0.19593(15) 0.0290(4) Uani 1 1 d . .
N2 N 0.44176(16) 0.14360(14) 0.17000(14) 0.0261(4) Uani 1 1 d . .
N3 N 0.53437(16) 0.28063(14) 0.19362(15) 0.0278(4) Uani 1 1 d . .
N4 N -0.0101(2) 0.3608(2) 0.0956(2) 0.0499(6) Uani 1 1 d . .
N24 N 0.3540(2) 0.01104(19) 0.51670(16) 0.0426(5) Uani 1 1 d . .
C1 C 0.2157(2) 0.30412(18) 0.14668(18) 0.0313(5) Uani 1 1 d . .
C2 C 0.1808(2) 0.2414(2) 0.1206(2) 0.0373(5) Uani 1 1 d . .
H2 H 0.232678 0.178159 0.119049 0.033(7) Uiso 1 1 d R .
C3 C 0.0695(3) 0.2751(2) 0.0967(2) 0.0448(6) Uani 1 1 d . .
C5 C 0.0245(2) 0.4194(2) 0.1191(2) 0.0435(6) Uani 1 1 d . .
C6 C 0.1331(2) 0.39861(19) 0.14416(19) 0.0333(5) Uani 1 1 d . .
C7 C 0.1718(2) 0.46335(18) 0.17076(18) 0.0314(5) Uani 1 1 d . .
C8 C 0.1085(2) 0.55897(19) 0.1741(2) 0.0374(5) Uani 1 1 d . .
H8 H 0.031860 0.591347 0.153399 0.039(8) Uiso 1 1 d R .
C9 C 0.1561(2) 0.60837(19) 0.20640(19) 0.0360(5) Uani 1 1 d . .
C10 C 0.2680(2) 0.5584(2) 0.2354(2) 0.0361(5) Uani 1 1 d . .
H10 H 0.302759 0.588034 0.260462 0.056(10) Uiso 1 1 d R .
C11 C 0.3294(2) 0.46554(18) 0.22798(18) 0.0319(5) Uani 1 1 d . .
H11 H 0.406556 0.433288 0.246821 0.040(8) Uiso 1 1 d R .
C12 C 0.0897(2) 0.71004(19) 0.2115(2) 0.0373(6) Uani 1 1 d . .
C13 C 0.0153(3) 0.7080(2) 0.2903(3) 0.0612(10) Uani 1 1 d . .
C14 C -0.0439(3) 0.8034(2) 0.2951(3) 0.0643(11) Uani 1 1 d . .
H14 H -0.093459 0.801125 0.349451 0.103(15) Uiso 1 1 d R .
C15 C -0.0335(3) 0.9007(2) 0.2230(2) 0.0492(7) Uani 1 1 d . .
C16 C 0.0395(3) 0.9019(2) 0.1450(2) 0.0416(6) Uani 1 1 d . .
H16 H 0.048368 0.968522 0.095303 0.035(7) Uiso 1 1 d R .
C17 C 0.1016(2) 0.80832(19) 0.13751(19) 0.0353(5) Uani 1 1 d . .
C18 C -0.0009(5) 0.6029(3) 0.3703(3) 0.109(2) Uani 1 1 d . .
H18A H 0.072345 0.547986 0.396546 0.139(13) Uiso 1 1 d R U
H18B H -0.045903 0.613956 0.425048 0.139(13) Uiso 1 1 d R U
H18C H -0.040466 0.578327 0.340837 0.139(13) Uiso 1 1 d R U
C19 C -0.1036(4) 1.0035(3) 0.2286(3) 0.0683(11) Uani 1 1 d . .
H19A H -0.180377 1.025943 0.205184 0.103(10) Uiso 1 1 d R U
H19B H -0.105940 0.991461 0.297674 0.103(10) Uiso 1 1 d R U
H19C H -0.069705 1.060041 0.186041 0.103(10) Uiso 1 1 d R U
C20 C 0.1777(3) 0.8132(2) 0.0501(2) 0.0485(7) Uani 1 1 d . .
H20A H 0.146374 0.795262 0.008737 0.064(6) Uiso 1 1 d R U
H20B H 0.182945 0.886112 0.010345 0.064(6) Uiso 1 1 d R U
H20C H 0.253116 0.761509 0.073611 0.064(6) Uiso 1 1 d R U
C21 C 0.35373(19) 0.17957(18) 0.32138(17) 0.0283(4) Uani 1 1 d . .
C22 C 0.3103(2) 0.2000(2) 0.40284(19) 0.0356(5) Uani 1 1 d . .
H22 H 0.277798 0.271622 0.394135 0.037(7) Uiso 1 1 d R .
C23 C 0.3153(2) 0.1135(2) 0.4950(2) 0.0416(6) Uani 1 1 d . .
C25 C 0.3937(2) -0.0067(2) 0.43945(19) 0.0368(5) Uani 1 1 d . .
C26 C 0.3983(2) 0.07010(18) 0.34163(17) 0.0293(4) Uani 1 1 d . .
C27 C 0.44624(19) 0.05041(17) 0.25626(17) 0.0282(4) Uani 1 1 d . .
C28 C 0.4898(2) -0.04812(18) 0.25521(18) 0.0319(5) Uani 1 1 d . .
H28 H 0.492977 -0.112159 0.315705 0.038(8) Uiso 1 1 d R .
C29 C 0.5293(2) -0.05442(18) 0.16734(19) 0.0310(5) Uani 1 1 d . .
C30 C 0.5266(2) 0.04187(18) 0.08122(18) 0.0315(5) Uani 1 1 d . .
H30 H 0.555471 0.040803 0.020232 0.042(8) Uiso 1 1 d R .
C31 C 0.4819(2) 0.13820(18) 0.08528(17) 0.0299(5) Uani 1 1 d . .
H31 H 0.478732 0.203143 0.025819 0.031(7) Uiso 1 1 d R .
C32 C 0.5693(2) -0.16030(18) 0.16664(19) 0.0326(5) Uani 1 1 d . .
C33 C 0.4937(2) -0.2176(2) 0.1905(2) 0.0383(6) Uani 1 1 d . .
C34 C 0.5335(2) -0.3195(2) 0.1951(2) 0.0435(6) Uani 1 1 d . .
H34 H 0.482010 -0.357529 0.208957 0.052(9) Uiso 1 1 d R .
C35 C 0.6450(2) -0.3663(2) 0.1787(2) 0.0411(6) Uani 1 1 d . .
C36 C 0.7171(2) -0.3066(2) 0.1518(2) 0.0438(6) Uani 1 1 d . .
H36 H 0.793423 -0.336667 0.137817 0.067(11) Uiso 1 1 d R .
C37 C 0.6814(2) -0.2038(2) 0.1441(2) 0.0398(6) Uani 1 1 d . .
C38 C 0.3695(3) -0.1707(3) 0.2074(3) 0.0540(8) Uani 1 1 d . .
H38A H 0.341097 -0.094898 0.157307 0.058(6) Uiso 1 1 d R U
H38B H 0.327977 -0.211568 0.201878 0.058(6) Uiso 1 1 d R U
H38C H 0.359187 -0.175537 0.274267 0.058(6) Uiso 1 1 d R U
C39 C 0.6866(3) -0.4794(2) 0.1902(3) 0.0546(8) Uani 1 1 d . .
H39A H 0.743895 -0.526351 0.243432 0.097(9) Uiso 1 1 d R U
H39B H 0.623446 -0.507943 0.207074 0.097(9) Uiso 1 1 d R U
H39C H 0.719909 -0.478009 0.127041 0.097(9) Uiso 1 1 d R U
C40 C 0.7642(3) -0.1422(3) 0.1128(4) 0.0682(11) Uani 1 1 d . .
H40A H 0.758043 -0.108728 0.156041 0.101(9) Uiso 1 1 d R U
H40B H 0.841617 -0.191798 0.117705 0.101(9) Uiso 1 1 d R U
H40C H 0.749162 -0.084731 0.043045 0.101(9) Uiso 1 1 d R U
C41 C 0.5064(2) 0.38685(18) 0.01456(18) 0.0325(5) Uani 1 1 d . .
C42 C 0.5804(2) 0.33341(17) 0.10531(18) 0.0312(5) Uani 1 1 d . .
C43 C 0.6889(2) 0.3367(2) 0.0998(2) 0.0381(6) Uani 1 1 d . .
H43 H 0.719472 0.375256 0.037269 0.054(10) Uiso 1 1 d R .
C44 C 0.7521(2) 0.2840(2) 0.1853(2) 0.0436(7) Uani 1 1 d . .
H44 H 0.826540 0.285413 0.183072 0.039(8) Uiso 1 1 d R .
C45 C 0.7056(2) 0.2282(2) 0.2756(2) 0.0410(6) Uani 1 1 d . .
H45 H 0.748031 0.190430 0.335792 0.050(9) Uiso 1 1 d R .
C46 C 0.5966(2) 0.22834(19) 0.27747(19) 0.0340(5) Uani 1 1 d . .
H46 H 0.565014 0.189982 0.339591 0.043(8) Uiso 1 1 d R .

loop_
_atom_site_aniso_label
_atom_site_aniso_U_11
_atom_site_aniso_U_22
_atom_site_aniso_U_33
_atom_site_aniso_U_23
_atom_site_aniso_U_13
_atom_site_aniso_U_12
Ir 0.02647(5) 0.01692(4) 0.03105(5) -0.01154(3) 0.00678(3) -0.00628(3)
F1 0.0457(10) 0.0584(12) 0.0941(15) -0.0465(11) -0.0040(10) -0.0197(9)
F2 0.0306(8) 0.0497(11) 0.0959(15) -0.0420(11) -0.0002(9) 0.0002(7)
F3 0.0809(14) 0.0509(11) 0.0394(9) -0.0225(8) 0.0250(9) -0.0159(10)
F4 0.0762(12) 0.0243(7) 0.0391(8) -0.0085(6) 0.0056(8) -0.0132(8)
O1 0.0413(10) 0.0210(7) 0.0319(8) -0.0116(6) 0.0078(7) -0.0096(7)
O2 0.0609(13) 0.0344(10) 0.0367(9) -0.0158(8) 0.0200(9) -0.0232(9)
N1 0.0298(10) 0.0204(8) 0.0332(9) -0.0131(7) 0.0093(7) -0.0071(7)
N2 0.0258(9) 0.0192(8) 0.0313(9) -0.0120(7) 0.0033(7) -0.0060(7)
N3 0.0272(9) 0.0180(8) 0.0370(10) -0.0142(7) 0.0086(7) -0.0077(7)
N4 0.0328(12) 0.0461(14) 0.0724(18) -0.0301(13) 0.0006(11) -0.0105(11)
N24 0.0486(13) 0.0347(12) 0.0347(11) -0.0109(9) 0.0085(9) -0.0139(10)
C1 0.0306(11) 0.0231(10) 0.0369(12) -0.0134(9) 0.0045(9) -0.0077(9)
C2 0.0338(12) 0.0279(12) 0.0494(14) -0.0191(11) 0.0046(11) -0.0092(10)
C3 0.0403(15) 0.0414(15) 0.0608(18) -0.0269(13) 0.0028(13) -0.0179(12)
C5 0.0297(13) 0.0364(14) 0.0593(17) -0.0235(13) 0.0048(11) -0.0050(11)
C6 0.0290(11) 0.0256(11) 0.0425(13) -0.0164(10) 0.0059(9) -0.0071(9)
C7 0.0308(11) 0.0235(10) 0.0355(11) -0.0135(9) 0.0074(9) -0.0072(9)
C8 0.0344(13) 0.0237(11) 0.0455(14) -0.0161(10) 0.0058(10) -0.0025(9)
C9 0.0421(14) 0.0205(10) 0.0398(13) -0.0149(9) 0.0156(10) -0.0095(10)
C10 0.0407(14) 0.0274(11) 0.0433(13) -0.0205(10) 0.0144(11) -0.0144(10)
C11 0.0331(12) 0.0240(10) 0.0389(12) -0.0173(9) 0.0099(9) -0.0097(9)
C12 0.0416(14) 0.0235(11) 0.0415(13) -0.0169(10) 0.0114(11) -0.0070(10)
C13 0.079(2) 0.0262(13) 0.0569(18) -0.0181(13) 0.0350(17) -0.0099(14)
C14 0.082(2) 0.0312(14) 0.0571(19) -0.0219(14) 0.0352(17) -0.0074(15)
C15 0.0619(19) 0.0267(13) 0.0526(16) -0.0236(12) 0.0095(14) -0.0038(12)
C16 0.0534(16) 0.0235(11) 0.0456(14) -0.0174(11) 0.0070(12) -0.0109(11)
C17 0.0393(13) 0.0249(11) 0.0402(13) -0.0163(10) 0.0077(10) -0.0100(10)
C18 0.153(5) 0.0332(17) 0.093(3) -0.0241(19) 0.087(3) -0.024(2)
C19 0.093(3) 0.0308(15) 0.068(2) -0.0294(15) 0.018(2) -0.0038(16)
C20 0.0605(19) 0.0308(13) 0.0476(15) -0.0178(12) 0.0191(14) -0.0163(13)
C21 0.0242(10) 0.0255(10) 0.0348(11) -0.0139(9) 0.0051(8) -0.0098(8)
C22 0.0384(13) 0.0295(12) 0.0363(12) -0.0168(10) 0.0104(10) -0.0103(10)
C23 0.0418(14) 0.0422(15) 0.0354(13) -0.0179(11) 0.0122(11) -0.0128(12)
C25 0.0383(13) 0.0261(11) 0.0375(13) -0.0088(10) 0.0019(10) -0.0105(10)
C26 0.0288(11) 0.0246(10) 0.0317(11) -0.0109(9) 0.0040(8) -0.0101(9)
C27 0.0278(11) 0.0197(9) 0.0345(11) -0.0112(8) 0.0004(8) -0.0068(8)
C28 0.0342(12) 0.0175(9) 0.0391(12) -0.0104(9) -0.0021(9) -0.0060(9)
C29 0.0286(11) 0.0215(10) 0.0433(13) -0.0171(9) -0.0033(9) -0.0038(8)
C30 0.0332(12) 0.0248(11) 0.0367(12) -0.0168(9) 0.0020(9) -0.0066(9)
C31 0.0333(12) 0.0224(10) 0.0325(11) -0.0126(9) 0.0038(9) -0.0091(9)
C32 0.0336(12) 0.0205(10) 0.0426(13) -0.0160(9) -0.0049(10) -0.0029(9)
C33 0.0373(13) 0.0259(11) 0.0524(15) -0.0208(11) 0.0008(11) -0.0073(10)
C34 0.0445(15) 0.0277(12) 0.0630(18) -0.0243(12) -0.0005(13) -0.0114(11)
C35 0.0454(15) 0.0258(12) 0.0540(16) -0.0226(11) -0.0082(12) -0.0035(11)
C36 0.0364(14) 0.0288(12) 0.0640(18) -0.0254(13) -0.0048(12) -0.0002(10)
C37 0.0345(13) 0.0251(11) 0.0571(16) -0.0210(11) -0.0018(11) -0.0028(10)
C38 0.0392(15) 0.0420(16) 0.089(2) -0.0386(17) 0.0104(15) -0.0149(13)
C39 0.0582(19) 0.0270(13) 0.079(2) -0.0302(14) -0.0109(16) -0.0002(13)
C40 0.0361(16) 0.0438(18) 0.127(3) -0.047(2) 0.0097(18) -0.0088(14)
C41 0.0427(13) 0.0196(10) 0.0349(11) -0.0155(9) 0.0117(10) -0.0106(9)
C42 0.0361(12) 0.0184(9) 0.0403(12) -0.0176(9) 0.0130(10) -0.0098(9)
C43 0.0348(13) 0.0272(11) 0.0556(16) -0.0248(11) 0.0190(11) -0.0136(10)
C44 0.0296(12) 0.0300(12) 0.077(2) -0.0321(13) 0.0118(13) -0.0109(10)
C45 0.0363(13) 0.0301(12) 0.0586(17) -0.0220(12) -0.0002(12) -0.0106(11)
C46 0.0344(12) 0.0242(11) 0.0414(13) -0.0137(10) 0.0031(10) -0.0105(9)

loop_
_atom_type_symbol
_atom_type_description
_atom_type_scat_dispersion_real
_atom_type_scat_dispersion_imag
_atom_type_scat_source
C C 0.0033 0.0016 'International Tables Vol C Tables 4.2.6.8 and 6.1.1.4'
F F 0.0171 0.0103 'International Tables Vol C Tables 4.2.6.8 and 6.1.1.4'
H H 0.0000 0.0000 'International Tables Vol C Tables 4.2.6.8 and 6.1.1.4'
Ir Ir -1.4442 7.9887 'International Tables Vol C Tables 4.2.6.8 and 6.1.1.4'
N N 0.0061 0.0033 'International Tables Vol C Tables 4.2.6.8 and 6.1.1.4'
O O 0.0106 0.0060 'International Tables Vol C Tables 4.2.6.8 and 6.1.1.4'

loop_
_geom_angle_atom_site_label_1
_geom_angle_atom_site_label_2
_geom_angle_atom_site_label_3
_geom_angle
O1 Ir N3 77.72(7)
N1 Ir O1 89.98(7)
N1 Ir N3 97.09(8)
N2 Ir O1 93.35(7)
N2 Ir N1 174.40(7)
N2 Ir N3 88.03(7)
C1 Ir O1 93.43(8)
C1 Ir N1 80.61(9)
C1 Ir N2 94.68(9)
C1 Ir N3 170.90(8)
C21 Ir O1 172.84(8)
C21 Ir N1 95.84(8)
C21 Ir N2 81.19(9)
C21 Ir N3 97.36(8)
C21 Ir C1 91.64(9)
C41 O1 Ir 116.66(16)
C7 N1 Ir 116.49(16)
C11 N1 Ir 124.75(16)
C11 N1 C7 118.8(2)
C27 N2 Ir 116.17(15)
C31 N2 Ir 124.49(15)
C31 N2 C27 119.32(19)
C42 N3 Ir 113.82(17)
C46 N3 Ir 127.17(15)
C46 N3 C42 118.9(2)
C3 N4 C5 114.4(3)
C23 N24 C25 114.2(2)
C2 C1 Ir 128.47(18)
C2 C1 C6 117.1(2)
C6 C1 Ir 114.33(18)
C1 C2 H2 121.2
C3 C2 C1 117.6(2)
C3 C2 H2 121.3
F1 C3 C2 118.9(3)
N4 C3 F1 113.9(3)
N4 C3 C2 127.2(3)
F2 C5 C6 120.0(3)
N4 C5 F2 113.5(2)
N4 C5 C6 126.5(3)
C1 C6 C7 116.1(2)
C5 C6 C1 117.3(2)
C5 C6 C7 126.6(2)
N1 C7 C6 112.3(2)
N1 C7 C8 120.1(2)
C8 C7 C6 127.6(2)
C7 C8 H8 119.5
C9 C8 C7 120.9(2)
C9 C8 H8 119.6
C8 C9 C12 121.9(2)
C10 C9 C8 117.5(2)
C10 C9 C12 120.7(2)
C9 C10 H10 120.0
C11 C10 C9 120.1(2)
C11 C10 H10 119.9
N1 C11 C10 122.5(2)
N1 C11 H11 118.6
C10 C11 H11 118.9
C13 C12 C9 120.2(2)
C13 C12 C17 119.6(2)
C17 C12 C9 120.1(2)
C12 C13 C18 120.7(3)
C14 C13 C12 119.4(3)
C14 C13 C18 119.9(3)
C13 C14 H14 118.9
C15 C14 C13 121.8(3)
C15 C14 H14 119.3
C14 C15 C16 118.3(3)
C14 C15 C19 120.2(3)
C16 C15 C19 121.5(3)
C15 C16 H16 119.1
C15 C16 C17 122.0(2)
C17 C16 H16 118.9
C12 C17 C20 120.7(2)
C16 C17 C12 118.8(2)
C16 C17 C20 120.5(2)
C13 C18 H18A 110.2
C13 C18 H18B 109.9
C13 C18 H18C 108.8
H18A C18 H18B 109.3
H18A C18 H18C 109.3
H18B C18 H18C 109.3
C15 C19 H19A 109.6
C15 C19 H19B 109.9
C15 C19 H19C 109.1
H19A C19 H19B 109.4
H19A C19 H19C 109.5
H19B C19 H19C 109.5
C17 C20 H20A 108.9
C17 C20 H20B 109.6
C17 C20 H20C 110.1
H20A C20 H20B 109.5
H20A C20 H20C 109.4
H20B C20 H20C 109.4
C22 C21 Ir 129.02(18)
C22 C21 C26 116.8(2)
C26 C21 Ir 114.03(17)
C21 C22 H22 121.1
C23 C22 C21 117.9(2)
C23 C22 H22 121.0
F3 C23 C22 119.1(3)
N24 C23 F3 113.8(2)
N24 C23 C22 127.1(3)
F4 C25 C26 119.8(2)
N24 C25 F4 113.4(2)
N24 C25 C26 126.8(2)
C21 C26 C27 115.99(19)
C25 C26 C21 117.1(2)
C25 C26 C27 126.9(2)
N2 C27 C26 112.59(19)
N2 C27 C28 120.1(2)
C28 C27 C26 127.3(2)
C27 C28 H28 119.2
C27 C28 C29 121.0(2)
C29 C28 H28 119.8
C28 C29 C30 117.4(2)
C28 C29 C32 120.1(2)
C30 C29 C32 122.4(2)
C29 C30 H30 120.1
C31 C30 C29 119.7(2)
C31 C30 H30 120.2
N2 C31 C30 122.3(2)
N2 C31 H31 118.8
C30 C31 H31 118.8
C33 C32 C29 119.2(2)
C37 C32 C29 120.9(2)
C37 C32 C33 119.9(2)
C32 C33 C38 122.2(2)
C34 C33 C32 118.7(2)
C34 C33 C38 119.0(2)
C33 C34 H34 118.9
C35 C34 C33 122.1(3)
C35 C34 H34 118.9
C34 C35 C36 118.0(2)
C34 C35 C39 120.8(3)
C36 C35 C39 121.2(3)
C35 C36 H36 119.0
C35 C36 C37 122.2(3)
C37 C36 H36 118.9
C32 C37 C40 121.7(2)
C36 C37 C32 118.9(2)
C36 C37 C40 119.5(3)
C33 C38 H38A 109.9
C33 C38 H38B 109.3
C33 C38 H38C 109.3
H38A C38 H38B 109.5
H38A C38 H38C 109.3
H38B C38 H38C 109.5
C35 C39 H39A 110.1
C35 C39 H39B 109.8
C35 C39 H39C 109.3
H39A C39 H39B 109.3
H39A C39 H39C 109.2
H39B C39 H39C 109.2
C37 C40 H40A 110.8
C37 C40 H40B 109.7
C37 C40 H40C 110.2
H40A C40 H40B 108.8
H40A C40 H40C 108.4
H40B C40 H40C 108.9
O1 C41 C42 116.0(2)
O2 C41 O1 125.5(3)
O2 C41 C42 118.4(2)
N3 C42 C41 115.6(2)
N3 C42 C43 121.4(2)
C43 C42 C41 123.0(2)
C42 C43 H43 120.4
C44 C43 C42 119.7(2)
C44 C43 H43 120.0
C43 C44 H44 120.9
C43 C44 C45 118.9(3)
C45 C44 H44 120.2
C44 C45 H45 120.4
C46 C45 C44 119.4(3)
C46 C45 H45 120.2
N3 C46 C45 121.8(2)
N3 C46 H46 119.1
C45 C46 H46 119.1

loop_
_geom_bond_atom_site_label_1
_geom_bond_atom_site_label_2
_geom_bond_distance
Ir O1 2.1096(16)
Ir N1 2.0398(19)
Ir N2 2.0317(18)
Ir N3 2.123(2)
Ir C1 1.989(3)
Ir C21 1.982(2)
F1 C3 1.352(3)
F2 C5 1.348(3)
F3 C23 1.350(3)
F4 C25 1.355(3)
O1 C41 1.281(3)
O2 C41 1.231(3)
N1 C7 1.372(3)
N1 C11 1.342(3)
N2 C27 1.370(3)
N2 C31 1.341(3)
N3 C42 1.351(3)
N3 C46 1.346(3)
N4 C3 1.315(4)
N4 C5 1.316(4)
N24 C23 1.316(4)
N24 C25 1.316(4)
C1 C2 1.400(4)
C1 C6 1.416(3)
C2 H2 0.9501
C2 C3 1.371(4)
C5 C6 1.381(4)
C6 C7 1.464(3)
C7 C8 1.391(3)
C8 H8 0.9497
C8 C9 1.392(4)
C9 C10 1.383(4)
C9 C12 1.488(3)
C10 H10 0.9504
C10 C11 1.380(3)
C11 H11 0.9496
C12 C13 1.397(4)
C12 C17 1.400(3)
C13 C14 1.389(4)
C13 C18 1.516(4)
C14 H14 0.9503
C14 C15 1.374(4)
C15 C16 1.381(4)
C15 C19 1.515(4)
C16 H16 0.9501
C16 C17 1.392(3)
C17 C20 1.501(4)
C18 H18A 0.9815
C18 H18B 0.9812
C18 H18C 0.9816
C19 H19A 0.9810
C19 H19B 0.9800
C19 H19C 0.9796
C20 H20A 0.9799
C20 H20B 0.9806
C20 H20C 0.9812
C21 C22 1.404(3)
C21 C26 1.417(3)
C22 H22 0.9499
C22 C23 1.368(4)
C25 C26 1.384(3)
C26 C27 1.465(3)
C27 C28 1.386(3)
C28 H28 0.9502
C28 C29 1.390(4)
C29 C30 1.398(3)
C29 C32 1.488(3)
C30 H30 0.9499
C30 C31 1.378(3)
C31 H31 0.9498
C32 C33 1.402(4)
C32 C37 1.401(4)
C33 C34 1.396(3)
C33 C38 1.517(4)
C34 H34 0.9499
C34 C35 1.380(4)
C35 C36 1.384(4)
C35 C39 1.511(4)
C36 H36 0.9497
C36 C37 1.391(4)
C37 C40 1.512(4)
C38 H38A 0.9813
C38 H38B 0.9796
C38 H38C 0.9799
C39 H39A 0.9833
C39 H39B 0.9829
C39 H39C 0.9814
C40 H40A 0.9869
C40 H40B 0.9873
C40 H40C 0.9887
C41 C42 1.509(4)
C42 C43 1.385(4)
C43 H43 0.9494
C43 C44 1.371(4)
C44 H44 0.9503
C44 C45 1.384(4)
C45 H45 0.9509
C45 C46 1.381(4)
C46 H46 0.9504

loop_
_geom_torsion_atom_site_label_1
_geom_torsion_atom_site_label_2
_geom_torsion_atom_site_label_3
_geom_torsion_atom_site_label_4
_geom_torsion
Ir O1 C41 O2 174.31(19)
Ir O1 C41 C42 -4.7(2)
Ir N1 C7 C6 4.4(3)
Ir N1 C7 C8 -176.67(18)
Ir N1 C11 C10 178.81(18)
Ir N2 C27 C26 -0.7(2)
Ir N2 C27 C28 177.49(17)
Ir N2 C31 C30 -177.81(18)
Ir N3 C42 C41 1.8(2)
Ir N3 C42 C43 -177.69(17)
Ir N3 C46 C45 176.29(18)
Ir C1 C2 C3 -177.6(2)
Ir C1 C6 C5 178.7(2)
Ir C1 C6 C7 -2.6(3)
Ir C21 C22 C23 -175.5(2)
Ir C21 C26 C25 177.56(18)
Ir C21 C26 C27 -1.4(3)
F2 C5 C6 C1 177.8(2)
F2 C5 C6 C7 -0.8(4)
F4 C25 C26 C21 179.4(2)
F4 C25 C26 C27 -1.8(4)
O1 C41 C42 N3 1.9(3)
O1 C41 C42 C43 -178.6(2)
O2 C41 C42 N3 -177.2(2)
O2 C41 C42 C43 2.3(3)
N1 C7 C8 C9 -2.4(4)
N2 C27 C28 C29 -0.2(4)
N3 C42 C43 C44 1.1(4)
N4 C5 C6 C1 -1.2(5)
N4 C5 C6 C7 -179.7(3)
N24 C25 C26 C21 -1.3(4)
N24 C25 C26 C27 177.5(3)
C1 C2 C3 F1 179.6(3)
C1 C2 C3 N4 -0.3(5)
C1 C6 C7 N1 -1.2(3)
C1 C6 C7 C8 180.0(2)
C2 C1 C6 C5 1.9(4)
C2 C1 C6 C7 -179.4(2)
C3 N4 C5 F2 -179.3(3)
C3 N4 C5 C6 -0.3(5)
C5 N4 C3 F1 -178.8(3)
C5 N4 C3 C2 1.1(5)
C5 C6 C7 N1 177.4(2)
C5 C6 C7 C8 -1.5(4)
C6 C1 C2 C3 -1.3(4)
C6 C7 C8 C9 176.3(2)
C7 N1 C11 C10 -0.9(3)
C7 C8 C9 C10 -0.4(4)
C7 C8 C9 C12 -179.4(2)
C8 C9 C10 C11 2.6(4)
C8 C9 C12 C13 77.6(4)
C8 C9 C12 C17 -102.5(3)
C9 C10 C11 N1 -2.0(4)
C9 C12 C13 C14 178.5(4)
C9 C12 C13 C18 -1.3(6)
C9 C12 C17 C16 -179.2(3)
C9 C12 C17 C20 2.4(4)
C10 C9 C12 C13 -101.3(4)
C10 C9 C12 C17 78.6(4)
C11 N1 C7 C6 -175.9(2)
C11 N1 C7 C8 3.0(3)
C12 C9 C10 C11 -178.4(2)
C12 C13 C14 C15 1.6(7)
C13 C12 C17 C16 0.7(5)
C13 C12 C17 C20 -177.7(3)
C13 C14 C15 C16 -1.0(6)
C13 C14 C15 C19 177.2(4)
C14 C15 C16 C17 0.3(5)
C15 C16 C17 C12 -0.2(5)
C15 C16 C17 C20 178.2(3)
C17 C12 C13 C14 -1.4(6)
C17 C12 C13 C18 178.8(4)
C18 C13 C14 C15 -178.6(5)
C19 C15 C16 C17 -177.9(3)
C21 C22 C23 F3 178.2(2)
C21 C22 C23 N24 -2.1(5)
C21 C26 C27 N2 1.4(3)
C21 C26 C27 C28 -176.7(2)
C22 C21 C26 C25 0.8(3)
C22 C21 C26 C27 -178.2(2)
C23 N24 C25 F4 179.5(2)
C23 N24 C25 C26 0.1(4)
C25 N24 C23 F3 -178.6(2)
C25 N24 C23 C22 1.7(5)
C25 C26 C27 N2 -177.5(2)
C25 C26 C27 C28 4.5(4)
C26 C21 C22 C23 0.7(4)
C26 C27 C28 C29 177.7(2)
C27 N2 C31 C30 0.8(3)
C27 C28 C29 C30 2.0(4)
C27 C28 C29 C32 -176.3(2)
C28 C29 C30 C31 -2.4(4)
C28 C29 C32 C33 61.7(3)
C28 C29 C32 C37 -117.3(3)
C29 C30 C31 N2 1.0(4)
C29 C32 C33 C34 -176.5(3)
C29 C32 C33 C38 6.0(4)
C29 C32 C37 C36 175.1(3)
C29 C32 C37 C40 -4.2(4)
C30 C29 C32 C33 -116.5(3)
C30 C29 C32 C37 64.5(3)
C31 N2 C27 C26 -179.5(2)
C31 N2 C27 C28 -1.2(3)
C32 C29 C30 C31 175.8(2)
C32 C33 C34 C35 1.2(4)
C33 C32 C37 C36 -3.8(4)
C33 C32 C37 C40 176.8(3)
C33 C34 C35 C36 -3.4(5)
C33 C34 C35 C39 176.4(3)
C34 C35 C36 C37 2.0(5)
C35 C36 C37 C32 1.6(5)
C35 C36 C37 C40 -179.0(3)
C37 C32 C33 C34 2.5(4)
C37 C32 C33 C38 -175.0(3)
C38 C33 C34 C35 178.8(3)
C39 C35 C36 C37 -177.8(3)
C41 C42 C43 C44 -178.4(2)
C42 N3 C46 C45 0.6(3)
C42 C43 C44 C45 0.2(4)
C43 C44 C45 C46 -1.0(4)
C44 C45 C46 N3 0.6(4)
C46 N3 C42 C41 178.1(2)
C46 N3 C42 C43 -1.5(3)

loop_
_smtbx_masks_void_nr
_smtbx_masks_void_average_x
_smtbx_masks_void_average_y
_smtbx_masks_void_average_z
_smtbx_masks_void_volume
_smtbx_masks_void_count_electrons
_smtbx_masks_void_content
1 -0.560 0.371 0.500 704.9 150.9 '3 hexane molecules'
